data_1518426
loop_
_publ_author_name
'Centko, Ryan M.'
'Stein\/o, Anne'
'Rosell, Federico I.'
'Patrick, Brian O.'
'de Voogd, Nicole'
'Mauk, A. Grant'
'Andersen, Raymond J.'

_publ_section_title
;
 Indoleamine 2,3-dioxygenase inhibitors isolated from the sponge
 Xestospongia vansoesti: structure elucidation, analogue synthesis, and
 biological activity.
;
_journal_issue 24
_journal_name_full 'Organic letters'
_journal_page_first 6480
_journal_page_last 6483
_journal_paper_doi 10.1021/ol503337f
_journal_volume 16
_journal_year 2014
_chemical_absolute_configuration ad
_chemical_formula_moiety 'C19 H16 O5'
_chemical_formula_sum 'C19 H16 O5'
_chemical_formula_weight 324.32
_space_group_crystal_system orthorhombic
_space_group_IT_number 18
_space_group_name_Hall 'P 2 2ab'
_space_group_name_H-M_alt 'P 21 21 2'
_symmetry_space_group_name_Hall 'P 2 2ab'
_symmetry_space_group_name_H-M 'P 21 21 2'
_atom_sites_solution_hydrogens mixed
_atom_sites_solution_primary direct
_audit_creation_date 2014-10-31
_audit_creation_method
;
Olex2 1.2
(compiled 2014.09.19 svn.r3010 for OlexSys, GUI svn.r4874)
;
_cell_angle_alpha 90
_cell_angle_beta 90
_cell_angle_gamma 90
_cell_formula_units_Z 4
_cell_length_a 8.5692(4)
_cell_length_b 21.5340(11)
_cell_length_c 7.9705(4)
_cell_measurement_reflns_used 4680
_cell_measurement_temperature 90
_cell_measurement_theta_max 65.030
_cell_measurement_theta_min 4.106
_cell_volume 1470.79(13)
_computing_cell_refinement 'SAINT v7.68A (Bruker, 2009)'
_computing_data_reduction 'SAINT v7.68A (Bruker, 2009)'
_computing_molecular_graphics 'Olex2 (Dolomanov et al., 2009)'
_computing_publication_material 'Olex2 (Dolomanov et al., 2009)'
_computing_structure_refinement 'XL (Sheldrick, 2008)'
_computing_structure_solution 'SIR97 (Burla et al., 2007)'
_diffrn_ambient_temperature 90.15
_diffrn_detector 'Bruker APEX2 area detector'
_diffrn_detector_area_resol_mean 7.9
_diffrn_detector_type 'Bruker-Nonius APEXII CCD area detector'
_diffrn_measured_fraction_theta_full 0.943
_diffrn_measured_fraction_theta_max 0.991
_diffrn_measurement_device 'Bruker-Nonius APEXII CCD area detector and D8 diffractometer'
_diffrn_measurement_device_type 'Bruker D8 diffractometer'
_diffrn_measurement_method '\w and \f scans'
_diffrn_radiation_monochromator 'mirror optics'
_diffrn_radiation_probe x-ray
_diffrn_radiation_type CuK\a
_diffrn_radiation_wavelength 1.54178
_diffrn_reflns_av_R_equivalents 0.0392
_diffrn_reflns_av_unetI/netI 0.0390
_diffrn_reflns_Laue_measured_fraction_full 0.943
_diffrn_reflns_Laue_measured_fraction_max 0.991
_diffrn_reflns_limit_h_max 9
_diffrn_reflns_limit_h_min -10
_diffrn_reflns_limit_k_max 23
_diffrn_reflns_limit_k_min -25
_diffrn_reflns_limit_l_max 9
_diffrn_reflns_limit_l_min -8
_diffrn_reflns_number 6859
_diffrn_reflns_point_group_measured_fraction_full 0.898
_diffrn_reflns_point_group_measured_fraction_max 0.946
_diffrn_reflns_theta_full 67.679
_diffrn_reflns_theta_max 65.454
_diffrn_reflns_theta_min 4.106
_diffrn_source 'microfocus sealed X-ray tube'
_diffrn_source_type 'Incoatec I\ms'
_exptl_absorpt_coefficient_mu 0.881
_exptl_absorpt_correction_T_max 0.932
_exptl_absorpt_correction_T_min 0.780
_exptl_absorpt_correction_type multi-scan
_exptl_absorpt_process_details
;
SADABS-2008/1 (Bruker,2008) was used for absorption correction.
wR2(int) was 0.0790 before and 0.0504 after correction.
The Ratio of minimum to maximum transmission is 0.8367.
The \l/2 correction factor is 0.0015.
;
_exptl_crystal_colour orange
_exptl_crystal_density_diffrn 1.465
_exptl_crystal_description irregular
_exptl_crystal_F_000 680
_exptl_crystal_size_max 0.23
_exptl_crystal_size_mid 0.14
_exptl_crystal_size_min 0.08
_refine_diff_density_max 0.265
_refine_diff_density_min -0.227
_refine_diff_density_rms 0.054
_refine_ls_abs_structure_details
;
 Flack x determined using 803 quotients [(I+)-(I-)]/[(I+)+(I-)]
 (Parsons, Flack and Wagner, Acta Cryst. B69 (2013) 249-259).
;
_refine_ls_abs_structure_Flack 0.1(2)
_refine_ls_extinction_method none
_refine_ls_goodness_of_fit_ref 1.083
_refine_ls_hydrogen_treatment mixed
_refine_ls_matrix_type full
_refine_ls_number_parameters 223
_refine_ls_number_reflns 2400
_refine_ls_number_restraints 0
_refine_ls_restrained_S_all 1.083
_refine_ls_R_factor_all 0.0521
_refine_ls_R_factor_gt 0.0475
_refine_ls_shift/su_max 0.000
_refine_ls_shift/su_mean 0.000
_refine_ls_structure_factor_coef Fsqd
_refine_ls_weighting_details 'w=1/[\s^2^(Fo^2^)+(0.0499P)^2^+1.0881P] where P=(Fo^2^+2Fc^2^)/3'
_refine_ls_weighting_scheme calc
_refine_ls_wR_factor_gt 0.1161
_refine_ls_wR_factor_ref 0.1188
_reflns_Friedel_coverage 0.624
_reflns_Friedel_fraction_full 0.835
_reflns_Friedel_fraction_max 0.882
_reflns_number_gt 2201
_reflns_number_total 2400
_reflns_threshold_expression 'I > 2\s(I)'
_cod_data_source_file ol503337f_si_001.cif
_cod_data_source_block ra058
_cod_depositor_comments
;
The following automatic conversions were performed:

'_diffrn_radiation_probe' value 'X-ray' changed to 'x-ray' according
to
/home/saulius/struct/COD-crude-data--automatic-downloads/rss-feeds/ACS/lib/dictionaries/cif_core.dic
dictionary named 'cif_core.dic' version 2.4.2 from 2011-04-26.

Automatic conversion script
Id: cif_fix_values 2935 2014-11-11 08:27:57Z andrius 

 Adding full bibliography for 1518426.cif.
;
_cod_database_code 1518426
_shelxl_version_number 2014/6
_shelx_space_group_comment
;
The symmetry employed for this shelxl refinement is uniquely defined
by the following loop, which should always be used as a source of
symmetry information in preference to the above space-group names.
They are only intended as comments.
;
_olex2_refinement_description
;
1. Fixed Uiso
 At 1.2 times of:
  All C(H) groups, All C(H,H) groups
 At 1.5 times of:
  All C(H,H,H) groups
2.a Ternary CH refined with riding coordinates:
 C3(H3), C16(H16)
2.b Secondary CH2 refined with riding coordinates:
 C4(H4A,H4B), C5(H5A,H5B)
2.c Aromatic/amide H refined with riding coordinates:
 C1(H1), C11(H11), C18(H18)
2.d Idealised Me refined as rotating group:
 C15(H15A,H15B,H15C), C20(H20A,H20B,H20C)
;
_olex2_submission_special_instructions 'No special instructions were received'

loop_
_space_group_symop_operation_xyz
'x, y, z'
'-x, -y, z'
'x+1/2, -y+1/2, -z'
'-x+1/2, y+1/2, -z'

loop_
_atom_site_label
_atom_site_type_symbol
_atom_site_fract_x
_atom_site_fract_y
_atom_site_fract_z
_atom_site_U_iso_or_equiv
_atom_site_adp_type
_atom_site_occupancy
_atom_site_site_symmetry_order
_atom_site_calc_flag
_atom_site_refinement_flags_posn
O1 O 0.0640(3) 0.73990(13) 1.1764(3) 0.0316(7) Uani 1 1 d .
O2 O -0.0881(5) 0.62471(17) 0.7682(5) 0.0511(10) Uani 1 1 d .
H2 H -0.102(7) 0.605(2) 0.868(8) 0.049(16) Uiso 1 1 d .
O3 O -0.0276(4) 0.86892(14) 1.2390(4) 0.0376(8) Uani 1 1 d .
O4 O -0.3533(3) 1.03323(14) 0.6668(4) 0.0344(7) Uani 1 1 d .
O5 O -0.3541(4) 1.05677(15) 0.9398(4) 0.0436(8) Uani 1 1 d .
C1 C 0.0795(5) 0.6867(2) 1.0859(5) 0.0292(9) Uani 1 1 d .
H1 H 0.0923 0.6467 1.1342 0.035 Uiso 1 1 calc R
C2 C 0.0744(5) 0.69768(19) 0.9177(5) 0.0255(8) Uani 1 1 d .
C3 C 0.0600(5) 0.6552(2) 0.7678(5) 0.0316(9) Uani 1 1 d .
H3 H 0.1461 0.6239 0.7684 0.038 Uiso 1 1 calc R
C4 C 0.0640(5) 0.69260(19) 0.6062(5) 0.0294(9) Uani 1 1 d .
H4A H 0.0203 0.6669 0.5146 0.035 Uiso 1 1 calc R
H4B H 0.1742 0.7017 0.5778 0.035 Uiso 1 1 calc R
C5 C -0.0265(5) 0.75412(19) 0.6136(5) 0.0271(9) Uani 1 1 d .
H5A H -0.0239 0.7742 0.5018 0.033 Uiso 1 1 calc R
H5B H -0.1369 0.7456 0.6420 0.033 Uiso 1 1 calc R
C6 C 0.0428(4) 0.79850(18) 0.7444(5) 0.0243(9) Uani 1 1 d .
C7 C 0.0560(4) 0.76253(19) 0.9035(5) 0.0243(8) Uani 1 1 d .
C8 C 0.0465(5) 0.78622(19) 1.0600(5) 0.0289(9) Uani 1 1 d .
C9 C -0.0103(5) 0.8473(2) 1.0969(5) 0.0287(9) Uani 1 1 d .
C10 C -0.0649(5) 0.88190(18) 0.9432(5) 0.0279(9) Uani 1 1 d .
C11 C -0.1453(5) 0.9373(2) 0.9697(5) 0.0287(9) Uani 1 1 d .
H11 H -0.1527 0.9546 1.0790 0.034 Uiso 1 1 calc R
C12 C -0.2140(5) 0.9667(2) 0.8342(5) 0.0291(9) Uani 1 1 d .
C13 C -0.3112(5) 1.02279(19) 0.8294(6) 0.0340(10) Uani 1 1 d .
C15 C -0.2017(6) 1.0141(2) 0.4180(6) 0.0388(11) Uani 1 1 d .
H15A H -0.2714 1.0403 0.3511 0.058 Uiso 1 1 calc GR
H15B H -0.1560 0.9819 0.3463 0.058 Uiso 1 1 calc GR
H15C H -0.1182 1.0397 0.4660 0.058 Uiso 1 1 calc GR
C16 C -0.2925(5) 0.98415(19) 0.5567(5) 0.0323(10) Uani 1 1 d .
H16 H -0.3814 0.9600 0.5083 0.039 Uiso 1 1 calc R
C17 C -0.2005(5) 0.94321(19) 0.6745(5) 0.0269(9) Uani 1 1 d .
C18 C -0.1179(5) 0.88904(18) 0.6436(5) 0.0263(9) Uani 1 1 d .
H18 H -0.1070 0.8737 0.5325 0.032 Uiso 1 1 calc R
C19 C -0.0511(5) 0.85749(18) 0.7783(5) 0.0259(9) Uani 1 1 d .
C20 C 0.2076(5) 0.82032(19) 0.6886(5) 0.0305(9) Uani 1 1 d .
H20A H 0.2502 0.8489 0.7727 0.046 Uiso 1 1 calc GR
H20B H 0.1999 0.8417 0.5803 0.046 Uiso 1 1 calc GR
H20C H 0.2765 0.7842 0.6776 0.046 Uiso 1 1 calc GR

loop_
_atom_site_aniso_label
_atom_site_aniso_U_11
_atom_site_aniso_U_22
_atom_site_aniso_U_33
_atom_site_aniso_U_23
_atom_site_aniso_U_13
_atom_site_aniso_U_12
O1 0.0342(16) 0.0379(16) 0.0226(13) 0.0033(13) -0.0017(13) 0.0015(14)
O2 0.063(2) 0.054(2) 0.0367(19) 0.0058(17) -0.0095(18) -0.0268(18)
O3 0.0457(19) 0.0452(18) 0.0219(15) -0.0039(14) 0.0000(14) 0.0034(15)
O4 0.0297(16) 0.0333(15) 0.0403(18) -0.0038(14) -0.0031(14) 0.0066(13)
O5 0.054(2) 0.0342(16) 0.0421(19) -0.0047(16) 0.0162(16) 0.0077(16)
C1 0.026(2) 0.031(2) 0.031(2) 0.0032(19) -0.0049(18) 0.0016(17)
C2 0.0187(18) 0.037(2) 0.0210(19) 0.0018(18) -0.0037(16) -0.0022(16)
C3 0.036(2) 0.030(2) 0.029(2) 0.0009(18) -0.0052(19) 0.0008(19)
C4 0.034(2) 0.032(2) 0.0227(19) -0.0023(17) -0.0028(18) 0.0013(19)
C5 0.030(2) 0.031(2) 0.0206(18) -0.0018(16) -0.0014(16) 0.0010(18)
C6 0.021(2) 0.032(2) 0.0201(19) -0.0010(17) -0.0030(17) -0.0002(16)
C7 0.0163(17) 0.036(2) 0.0203(18) -0.0027(17) -0.0009(16) -0.0027(17)
C8 0.031(2) 0.033(2) 0.023(2) 0.0046(17) -0.0030(18) -0.0033(18)
C9 0.025(2) 0.038(2) 0.023(2) -0.0029(19) 0.0028(17) -0.0047(18)
C10 0.028(2) 0.030(2) 0.026(2) -0.0011(17) 0.0020(18) -0.0020(17)
C11 0.032(2) 0.034(2) 0.020(2) -0.0043(18) 0.0084(17) -0.0045(18)
C12 0.032(2) 0.030(2) 0.026(2) 0.0010(19) 0.0061(19) -0.0013(19)
C13 0.032(2) 0.030(2) 0.040(2) -0.002(2) 0.007(2) -0.0002(19)
C15 0.049(3) 0.039(2) 0.028(2) 0.003(2) 0.000(2) 0.012(2)
C16 0.032(2) 0.029(2) 0.035(2) -0.0047(19) -0.003(2) 0.0016(18)
C17 0.026(2) 0.0280(19) 0.027(2) 0.0007(18) 0.0030(18) -0.0020(18)
C18 0.029(2) 0.028(2) 0.021(2) -0.0018(17) -0.0022(17) -0.0019(17)
C19 0.023(2) 0.030(2) 0.025(2) 0.0001(16) 0.0004(17) -0.0043(17)
C20 0.029(2) 0.031(2) 0.032(2) -0.0005(18) 0.0053(19) 0.0033(18)

loop_
_atom_type_symbol
_atom_type_description
_atom_type_scat_dispersion_real
_atom_type_scat_dispersion_imag
_atom_type_scat_source
C C 0.0181 0.0091 'International Tables Vol C Tables 4.2.6.8 and 6.1.1.4'
H H 0.0000 0.0000 'International Tables Vol C Tables 4.2.6.8 and 6.1.1.4'
O O 0.0492 0.0322 'International Tables Vol C Tables 4.2.6.8 and 6.1.1.4'

loop_
_geom_angle_atom_site_label_1
_geom_angle_atom_site_label_2
_geom_angle_atom_site_label_3
_geom_angle
C1 O1 C8 105.3(3)
C3 O2 H2 110(4)
C13 O4 C16 110.8(3)
O1 C1 H1 124.1
O1 C1 C2 111.9(4)
C2 C1 H1 124.1
C1 C2 C3 132.6(4)
C1 C2 C7 104.7(4)
C7 C2 C3 121.8(3)
O2 C3 C2 110.5(4)
O2 C3 H3 110.2
O2 C3 C4 105.4(3)
C2 C3 H3 110.2
C2 C3 C4 110.4(3)
C4 C3 H3 110.2
C3 C4 H4A 108.7
C3 C4 H4B 108.7
C3 C4 C5 114.4(3)
H4A C4 H4B 107.6
C5 C4 H4A 108.7
C5 C4 H4B 108.7
C4 C5 H5A 109.3
C4 C5 H5B 109.3
H5A C5 H5B 108.0
C6 C5 C4 111.6(3)
C6 C5 H5A 109.3
C6 C5 H5B 109.3
C5 C6 C20 110.2(3)
C7 C6 C5 106.5(3)
C7 C6 C19 108.7(3)
C7 C6 C20 109.4(3)
C19 C6 C5 115.7(3)
C19 C6 C20 106.1(3)
C2 C7 C6 126.2(3)
C8 C7 C2 107.9(4)
C8 C7 C6 125.8(4)
O1 C8 C9 124.5(4)
C7 C8 O1 110.1(4)
C7 C8 C9 123.9(4)
O3 C9 C8 125.1(4)
O3 C9 C10 121.5(4)
C8 C9 C10 113.1(3)
C11 C10 C9 116.9(4)
C11 C10 C19 119.8(4)
C19 C10 C9 122.9(4)
C10 C11 H11 120.5
C12 C11 C10 119.0(4)
C12 C11 H11 120.5
C11 C12 C13 129.7(4)
C17 C12 C11 121.2(4)
C17 C12 C13 109.0(4)
O4 C13 C12 108.1(4)
O5 C13 O4 121.0(4)
O5 C13 C12 130.9(5)
H15A C15 H15B 109.5
H15A C15 H15C 109.5
H15B C15 H15C 109.5
C16 C15 H15A 109.5
C16 C15 H15B 109.5
C16 C15 H15C 109.5
O4 C16 C15 108.4(3)
O4 C16 H16 109.5
O4 C16 C17 103.5(3)
C15 C16 H16 109.5
C15 C16 C17 116.0(4)
C17 C16 H16 109.5
C12 C17 C16 108.5(4)
C12 C17 C18 121.1(4)
C18 C17 C16 130.4(4)
C17 C18 H18 120.6
C17 C18 C19 118.9(4)
C19 C18 H18 120.6
C10 C19 C6 121.0(3)
C18 C19 C6 119.0(3)
C18 C19 C10 119.9(4)
C6 C20 H20A 109.5
C6 C20 H20B 109.5
C6 C20 H20C 109.5
H20A C20 H20B 109.5
H20A C20 H20C 109.5
H20B C20 H20C 109.5

loop_
_geom_bond_atom_site_label_1
_geom_bond_atom_site_label_2
_geom_bond_distance
O1 C1 1.361(5)
O1 C8 1.371(5)
O2 H2 0.92(6)
O2 C3 1.429(6)
O3 C9 1.233(5)
O4 C13 1.364(6)
O4 C16 1.469(5)
O5 C13 1.202(5)
C1 H1 0.9500
C1 C2 1.362(6)
C2 C3 1.509(6)
C2 C7 1.410(6)
C3 H3 1.0000
C3 C4 1.520(6)
C4 H4A 0.9900
C4 H4B 0.9900
C4 C5 1.536(6)
C5 H5A 0.9900
C5 H5B 0.9900
C5 C6 1.534(5)
C6 C7 1.491(5)
C6 C19 1.528(5)
C6 C20 1.553(6)
C7 C8 1.349(6)
C8 C9 1.434(6)
C9 C10 1.508(6)
C10 C11 1.393(6)
C10 C19 1.421(5)
C11 H11 0.9500
C11 C12 1.384(6)
C12 C13 1.468(6)
C12 C17 1.375(6)
C15 H15A 0.9800
C15 H15B 0.9800
C15 H15C 0.9800
C15 C16 1.498(6)
C16 H16 1.0000
C16 C17 1.510(6)
C17 C18 1.386(6)
C18 H18 0.9500
C18 C19 1.394(6)
C20 H20A 0.9800
C20 H20B 0.9800
C20 H20C 0.9800

loop_
_geom_hbond_atom_site_label_D
_geom_hbond_atom_site_label_H
_geom_hbond_atom_site_label_A
_geom_hbond_distance_DH
_geom_hbond_distance_HA
_geom_hbond_distance_DA
_geom_hbond_angle_DHA
_geom_hbond_site_symmetry_A
O2 H2 O5 0.92(6) 1.88(6) 2.794(5) 173(5) 4_447

loop_
_geom_torsion_atom_site_label_1
_geom_torsion_atom_site_label_2
_geom_torsion_atom_site_label_3
_geom_torsion_atom_site_label_4
_geom_torsion
O1 C1 C2 C3 -168.5(4)
O1 C1 C2 C7 0.6(5)
O1 C8 C9 O3 11.7(7)
O1 C8 C9 C10 -162.1(4)
O2 C3 C4 C5 79.4(4)
O3 C9 C10 C11 -4.3(6)
O3 C9 C10 C19 -177.9(4)
O4 C16 C17 C12 1.7(4)
O4 C16 C17 C18 179.1(4)
C1 O1 C8 C7 -1.9(4)
C1 O1 C8 C9 164.3(4)
C1 C2 C3 O2 65.1(6)
C1 C2 C3 C4 -178.7(5)
C1 C2 C7 C6 -179.5(4)
C1 C2 C7 C8 -1.8(5)
C2 C3 C4 C5 -39.9(5)
C2 C7 C8 O1 2.3(5)
C2 C7 C8 C9 -164.0(4)
C3 C2 C7 C6 -9.0(6)
C3 C2 C7 C8 168.8(4)
C3 C4 C5 C6 62.6(5)
C4 C5 C6 C7 -51.3(4)
C4 C5 C6 C19 -172.2(3)
C4 C5 C6 C20 67.3(4)
C5 C6 C7 C2 27.3(5)
C5 C6 C7 C8 -150.1(4)
C5 C6 C19 C10 141.4(4)
C5 C6 C19 C18 -41.5(5)
C6 C7 C8 O1 -179.9(3)
C6 C7 C8 C9 13.8(6)
C7 C2 C3 O2 -102.5(4)
C7 C2 C3 C4 13.7(5)
C7 C6 C19 C10 21.7(5)
C7 C6 C19 C18 -161.3(3)
C7 C8 C9 O3 176.1(4)
C7 C8 C9 C10 2.4(6)
C8 O1 C1 C2 0.8(5)
C8 C9 C10 C11 169.7(4)
C8 C9 C10 C19 -4.0(6)
C9 C10 C11 C12 -172.2(4)
C9 C10 C19 C6 -9.4(6)
C9 C10 C19 C18 173.6(4)
C10 C11 C12 C13 176.2(4)
C10 C11 C12 C17 -1.9(6)
C11 C10 C19 C6 177.1(4)
C11 C10 C19 C18 0.1(6)
C11 C12 C13 O4 -179.3(4)
C11 C12 C13 O5 0.4(8)
C11 C12 C17 C16 177.9(4)
C11 C12 C17 C18 0.3(6)
C12 C17 C18 C19 1.5(6)
C13 O4 C16 C15 -126.1(4)
C13 O4 C16 C17 -2.4(4)
C13 C12 C17 C16 -0.5(5)
C13 C12 C17 C18 -178.2(4)
C15 C16 C17 C12 120.3(4)
C15 C16 C17 C18 -62.3(6)
C16 O4 C13 O5 -177.6(4)
C16 O4 C13 C12 2.1(5)
C16 C17 C18 C19 -175.6(4)
C17 C12 C13 O4 -1.0(5)
C17 C12 C13 O5 178.7(5)
C17 C18 C19 C6 -178.7(4)
C17 C18 C19 C10 -1.7(6)
C19 C6 C7 C2 152.7(4)
C19 C6 C7 C8 -24.7(5)
C19 C10 C11 C12 1.7(6)
C20 C6 C7 C2 -91.8(5)
C20 C6 C7 C8 90.8(5)
C20 C6 C19 C10 -95.9(4)
C20 C6 C19 C18 81.1(4)
